data_7039158
loop_
_publ_author_name
'Dong, Yanping'
'Yan, Pengfei'
'Zou, Xiaoyan'
'Yao, Xu'
'Hou, Guangfeng'
'Li, Guangming'

_publ_section_title
;
 Auxiliary ligand field dominated single-molecule magnets of a series of
 indole-derivative \b-diketone mononuclear Dy(iii) complexes.
;
_journal_issue 22
_journal_name_full 'Dalton transactions (Cambridge, England : 2003)'
_journal_page_first 9148
_journal_page_last 9157
_journal_paper_doi 10.1039/c6dt00442c
_journal_volume 45
_journal_year 2016
_chemical_formula_moiety 'C52 H41 Dy F9 N5 O6, C2 H3 N'
_chemical_formula_sum 'C54 H44 Dy F9 N6 O6'
_chemical_formula_weight 1206.45
_chemical_name_systematic
; 
 ? 
;
_space_group_IT_number 2
_symmetry_cell_setting triclinic
_symmetry_space_group_name_Hall '-P 1'
_symmetry_space_group_name_H-M 'P -1'
_atom_sites_solution_hydrogens geom
_atom_sites_solution_primary direct
_atom_sites_solution_secondary difmap
_audit_creation_method SHELXL-97
_audit_update_record
;
2016-03-28 deposited with the CCDC.
2016-04-29 downloaded from the CCDC.
;
_cell_angle_alpha 76.876(5)
_cell_angle_beta 73.269(5)
_cell_angle_gamma 67.578(5)
_cell_formula_units_Z 2
_cell_length_a 12.272(5)
_cell_length_b 12.514(5)
_cell_length_c 19.660(5)
_cell_measurement_reflns_used 5372
_cell_measurement_temperature 293(2)
_cell_measurement_theta_max 29.1439
_cell_measurement_theta_min 3.0881
_cell_volume 2649.3(17)
_computing_cell_refinement 'Bruker FRAMBO'
_computing_data_collection 'Bruker FRAMBO'
_computing_data_reduction 'Bruker SHELXTL'
_computing_molecular_graphics 'Bruker SHELXTL'
_computing_publication_material 'Bruker SHELXTL'
_computing_structure_refinement 'SHELXL-97 (Sheldrick, 1997)'
_computing_structure_solution 'Bruker SHELXTL'
_diffrn_ambient_temperature 293(2)
_diffrn_measured_fraction_theta_full 0.998
_diffrn_measured_fraction_theta_max 0.998
_diffrn_measurement_device_type 'multiwire proportional'
_diffrn_measurement_method 'phi and omega scans'
_diffrn_radiation_monochromator graphite
_diffrn_radiation_source 'fine-focus sealed tube'
_diffrn_radiation_type MoK\a
_diffrn_radiation_wavelength 0.71069
_diffrn_reflns_av_R_equivalents 0.0764
_diffrn_reflns_av_sigmaI/netI 0.1064
_diffrn_reflns_limit_h_max 13
_diffrn_reflns_limit_h_min -14
_diffrn_reflns_limit_k_max 13
_diffrn_reflns_limit_k_min -14
_diffrn_reflns_limit_l_max 23
_diffrn_reflns_limit_l_min -22
_diffrn_reflns_number 18477
_diffrn_reflns_theta_full 25.00
_diffrn_reflns_theta_max 25.00
_diffrn_reflns_theta_min 3.09
_diffrn_standards_decay_% 0
_diffrn_standards_interval_count 0
_diffrn_standards_interval_time 0
_diffrn_standards_number 0
_exptl_absorpt_coefficient_mu 1.497
_exptl_absorpt_correction_T_max 0.821
_exptl_absorpt_correction_T_min 0.689
_exptl_absorpt_correction_type multi-scan
_exptl_absorpt_process_details sadabs(Sheldrick,1996)
_exptl_crystal_colour yellow
_exptl_crystal_density_diffrn 1.512
_exptl_crystal_density_method 'not measured'
_exptl_crystal_description block
_exptl_crystal_F_000 1210
_exptl_crystal_size_max 0.30
_exptl_crystal_size_mid 0.21
_exptl_crystal_size_min 0.13
_refine_diff_density_max 2.496
_refine_diff_density_min -0.918
_refine_diff_density_rms 0.154
_refine_ls_extinction_method none
_refine_ls_goodness_of_fit_ref 1.082
_refine_ls_hydrogen_treatment mixed
_refine_ls_matrix_type full
_refine_ls_number_parameters 689
_refine_ls_number_reflns 9335
_refine_ls_number_restraints 75
_refine_ls_restrained_S_all 1.126
_refine_ls_R_factor_all 0.0957
_refine_ls_R_factor_gt 0.0736
_refine_ls_shift/su_max 0.000
_refine_ls_shift/su_mean 0.000
_refine_ls_structure_factor_coef Fsqd
_refine_ls_weighting_details 'calc w=1/[\s^2^(Fo^2^)+(0.0934P)^2^+3.4695P] where P=(Fo^2^+2Fc^2^)/3'
_refine_ls_weighting_scheme calc
_refine_ls_wR_factor_gt 0.1808
_refine_ls_wR_factor_ref 0.1986
_reflns_number_gt 7288
_reflns_number_total 9335
_reflns_threshold_expression >2sigma(I)
_cod_data_source_file c6dt00442c2.cif
_cod_data_source_block 1
_cod_depositor_comments 'Adding full bibliography for 7039158--7039161.cif.'
_cod_database_code 7039158

loop_
_symmetry_equiv_pos_as_xyz
'x, y, z'
'-x, -y, -z'

loop_
_atom_site_label
_atom_site_type_symbol
_atom_site_fract_x
_atom_site_fract_y
_atom_site_fract_z
_atom_site_U_iso_or_equiv
_atom_site_adp_type
_atom_site_occupancy
_atom_site_symmetry_multiplicity
_atom_site_calc_flag
_atom_site_refinement_flags
Dy1 Dy 0.89756(4) 0.12557(3) 0.26965(2) 0.03847(18) Uani 1 1 d .
F7 F 1.3601(8) -0.0606(9) 0.0864(6) 0.135(3) Uani 1 1 d U
F8 F 1.3114(9) 0.1015(9) 0.1159(6) 0.128(3) Uani 1 1 d U
F9 F 1.3367(8) -0.0335(10) 0.1949(6) 0.131(3) Uani 1 1 d U
O1 O 0.9315(6) 0.3026(5) 0.2461(3) 0.0447(15) Uani 1 1 d .
O2 O 0.7598(6) 0.2570(5) 0.2042(3) 0.0445(15) Uani 1 1 d .
O3 O 1.0964(6) 0.0806(6) 0.2042(3) 0.0500(16) Uani 1 1 d .
O4 O 0.9162(5) 0.0286(5) 0.1767(3) 0.0427(14) Uani 1 1 d .
O5 O 0.7344(6) 0.0569(6) 0.3120(4) 0.0540(17) Uani 1 1 d .
O6 O 0.7715(6) 0.2229(6) 0.3662(3) 0.0501(16) Uani 1 1 d .
N1 N 1.0260(7) 0.0801(7) 0.3627(4) 0.0474(19) Uani 1 1 d .
N2 N 0.9800(7) -0.0882(6) 0.3241(4) 0.0494(19) Uani 1 1 d .
N8 N 0.5406(9) 0.3636(8) 0.5749(4) 0.065(3) Uani 1 1 d .
N9 N 0.4481(8) 0.5288(7) 0.1153(5) 0.063(2) Uani 1 1 d .
N10 N 0.9802(8) -0.2064(7) 0.0122(4) 0.052(2) Uani 1 1 d .
C2 C 0.7123(8) 0.3667(8) 0.1908(4) 0.039(2) Uani 1 1 d .
C3 C 0.7608(9) 0.4439(8) 0.2061(5) 0.046(2) Uani 1 1 d .
H3 H 0.7181 0.5236 0.2007 0.055 Uiso 1 1 calc R
C4 C 0.8661(9) 0.4067(8) 0.2280(4) 0.042(2) Uani 1 1 d .
C5 C 0.9206(11) 0.4960(9) 0.2274(6) 0.055(3) Uani 1 1 d .
C6 C 1.1504(12) -0.0521(13) 0.4388(7) 0.080(4) Uani 1 1 d .
H6 H 1.1852 -0.1282 0.4592 0.096 Uiso 1 1 calc R
C7 C 1.1693(12) 0.0361(13) 0.4564(7) 0.081(4) Uani 1 1 d .
H7 H 1.2187 0.0210 0.4880 0.097 Uiso 1 1 calc R
C8 C 1.1169(12) 0.1455(13) 0.4283(6) 0.077(4) Uani 1 1 d .
H8 H 1.1294 0.2070 0.4403 0.093 Uiso 1 1 calc R
C9 C 1.0744(17) -0.3223(11) 0.3731(9) 0.106(6) Uani 1 1 d .
H9 H 1.1101 -0.4014 0.3875 0.128 Uiso 1 1 calc R
C10 C 1.0434(11) 0.1667(10) 0.3810(6) 0.064(3) Uani 1 1 d .
H10 H 1.0059 0.2430 0.3619 0.077 Uiso 1 1 calc R
C11 C 1.0539(10) -0.1237(8) 0.3697(5) 0.054(3) Uani 1 1 d .
C12 C 1.0989(15) -0.2415(12) 0.3964(8) 0.100(5) Uani 1 1 d .
H12 H 1.1458 -0.2647 0.4302 0.120 Uiso 1 1 calc R
C13 C 0.9968(14) -0.2865(10) 0.3283(7) 0.084(4) Uani 1 1 d .
H13 H 0.9749 -0.3396 0.3136 0.101 Uiso 1 1 calc R
C14 C 0.9521(11) -0.1685(9) 0.3056(6) 0.065(3) Uani 1 1 d .
H14 H 0.8988 -0.1437 0.2753 0.079 Uiso 1 1 calc R
C16 C 0.6745(9) 0.2217(8) 0.4123(5) 0.044(2) Uani 1 1 d .
C17 C 0.6075(9) 0.1555(10) 0.4112(5) 0.058(3) Uani 1 1 d .
H17 H 0.5350 0.1627 0.4449 0.070 Uiso 1 1 calc R
C19 C 0.6447(9) 0.0780(9) 0.3613(5) 0.053(2) Uani 1 1 d .
C20 C 0.7718(11) 0.4275(10) 0.4309(6) 0.066(3) Uani 1 1 d .
H20 H 0.8144 0.4022 0.3867 0.079 Uiso 1 1 calc R
C21 C 1.1224(9) -0.0358(8) 0.1173(5) 0.050(2) Uani 1 1 d .
H21 H 1.1797 -0.0776 0.0814 0.060 Uiso 1 1 calc R
C23 C 0.9994(8) -0.0303(7) 0.1310(4) 0.0381(19) Uani 1 1 d .
C24 C 1.1570(8) 0.0180(8) 0.1550(5) 0.048(2) Uani 1 1 d .
C25 C 0.9671(8) -0.0964(7) 0.0922(4) 0.039(2) Uani 1 1 d .
C27 C 1.0407(9) -0.1535(8) 0.0345(5) 0.047(2) Uani 1 1 d .
H27 H 1.1197 -0.1558 0.0137 0.056 Uiso 1 1 calc R
C28 C 0.8668(9) -0.1867(8) 0.0561(5) 0.045(2) Uani 1 1 d .
C29 C 0.8551(8) -0.1163(7) 0.1061(4) 0.043(2) Uani 1 1 d .
C30 C 0.7446(9) -0.0845(9) 0.1572(5) 0.051(2) Uani 1 1 d .
H30 H 0.7340 -0.0394 0.1918 0.061 Uiso 1 1 calc R
C33 C 0.6539(10) -0.1198(10) 0.1558(6) 0.061(3) Uani 1 1 d .
H33 H 0.5812 -0.0988 0.1895 0.074 Uiso 1 1 calc R
C34 C 0.6692(11) -0.1884(11) 0.1035(7) 0.074(3) Uani 1 1 d .
H34 H 0.6047 -0.2096 0.1029 0.089 Uiso 1 1 calc R
C35 C 0.7743(10) -0.2245(10) 0.0539(6) 0.061(3) Uani 1 1 d .
H35 H 0.7842 -0.2715 0.0205 0.074 Uiso 1 1 calc R
C89 C 0.5371(18) 0.2868(14) 0.7004(6) 0.119(6) Uani 1 1 d U
H89A H 0.4868 0.2918 0.7479 0.178 Uiso 1 1 calc R
H89B H 0.6067 0.3063 0.6978 0.178 Uiso 1 1 calc R
H89C H 0.5626 0.2088 0.6893 0.178 Uiso 1 1 calc R
C92 C 0.5658(14) 0.0093(16) 0.3661(8) 0.096(5) Uani 1 1 d .
C93 C 1.2922(10) 0.0028(12) 0.1380(8) 0.076(4) Uani 1 1 d .
C95 C 0.6095(8) 0.4097(8) 0.1570(5) 0.044(2) Uani 1 1 d .
C101 C 0.5291(10) 0.5192(9) 0.1502(5) 0.054(3) Uani 1 1 d .
H101 H 0.5308 0.5810 0.1682 0.065 Uiso 1 1 calc R
C103 C 0.4733(10) 0.4190(9) 0.0949(5) 0.052(2) Uani 1 1 d .
C104 C 0.5766(9) 0.3427(8) 0.1211(5) 0.047(2) Uani 1 1 d .
C110 C 0.5671(11) 0.1929(10) 0.0684(5) 0.062(3) Uani 1 1 d .
H110 H 0.5971 0.1158 0.0595 0.075 Uiso 1 1 calc R
C111 C 0.6232(10) 0.2272(9) 0.1070(5) 0.056(3) Uani 1 1 d .
H111 H 0.6907 0.1744 0.1234 0.067 Uiso 1 1 calc R
C112 C 0.4682(12) 0.2695(11) 0.0426(6) 0.070(3) Uani 1 1 d .
H112 H 0.4337 0.2445 0.0156 0.084 Uiso 1 1 calc R
C113 C 0.4191(11) 0.3860(11) 0.0573(6) 0.069(3) Uani 1 1 d .
H113 H 0.3511 0.4383 0.0413 0.083 Uiso 1 1 calc R
C114 C 0.3361(10) 0.6277(10) 0.1062(7) 0.072(3) Uani 1 1 d .
H412 H 0.3494 0.6997 0.1052 0.087 Uiso 1 1 calc R
H411 H 0.3209 0.6293 0.0602 0.087 Uiso 1 1 calc R
C115 C 0.2308(13) 0.6245(15) 0.1605(11) 0.124(7) Uani 1 1 d .
H11A H 0.1627 0.6911 0.1503 0.186 Uiso 1 1 calc R
H11B H 0.2434 0.6259 0.2062 0.186 Uiso 1 1 calc R
H11C H 0.2154 0.5545 0.1615 0.186 Uiso 1 1 calc R
C130 C 0.6359(9) 0.2953(8) 0.4699(5) 0.050(2) Uani 1 1 d .
C133 C 0.5494(10) 0.2879(9) 0.5330(5) 0.056(3) Uani 1 1 d .
H133 H 0.5045 0.2383 0.5445 0.067 Uiso 1 1 calc R
C135 C 0.6461(13) 0.5070(11) 0.5638(6) 0.078(4) Uani 1 1 d .
H135 H 0.6045 0.5340 0.6076 0.094 Uiso 1 1 calc R
C136 C 0.7335(13) 0.5493(11) 0.5188(7) 0.079(4) Uani 1 1 d .
H136 H 0.7520 0.6053 0.5328 0.095 Uiso 1 1 calc R
C137 C 0.6225(10) 0.4225(9) 0.5414(5) 0.058(3) Uani 1 1 d .
C138 C 0.7937(14) 0.5113(12) 0.4543(6) 0.081(4) Uani 1 1 d .
H138 H 0.8514 0.5429 0.4251 0.097 Uiso 1 1 calc R
C139 C 0.6834(9) 0.3808(9) 0.4754(5) 0.052(3) Uani 1 1 d .
C140 C 0.4679(12) 0.3693(13) 0.6483(6) 0.088(4) Uani 1 1 d U
H141 H 0.3962 0.3509 0.6520 0.106 Uiso 1 1 calc R
H142 H 0.4419 0.4479 0.6597 0.106 Uiso 1 1 calc R
C150 C 1.0800(9) -0.0301(9) 0.3909(5) 0.053(3) Uani 1 1 d .
C151 C 1.0969(15) -0.4054(11) -0.0171(7) 0.097(5) Uani 1 1 d .
H15A H 1.1314 -0.4515 -0.0559 0.146 Uiso 1 1 calc R
H15B H 1.0398 -0.4355 0.0185 0.146 Uiso 1 1 calc R
H15C H 1.1598 -0.4085 0.0039 0.146 Uiso 1 1 calc R
C152 C 1.0343(11) -0.2826(10) -0.0445(5) 0.064(3) Uani 1 1 d .
H151 H 1.0917 -0.2534 -0.0816 0.077 Uiso 1 1 calc R
H152 H 0.9713 -0.2800 -0.0661 0.077 Uiso 1 1 calc R
F1 F 0.9761(7) 0.4745(6) 0.2781(4) 0.085(2) Uani 1 1 d U
F2 F 0.8443(9) 0.6038(7) 0.2299(6) 0.122(3) Uani 1 1 d U
F3 F 1.0014(10) 0.5051(10) 0.1671(5) 0.131(3) Uani 1 1 d U
F4 F 0.4632(10) 0.0328(11) 0.4159(6) 0.143(4) Uani 1 1 d U
F5 F 0.5355(11) 0.0174(12) 0.3067(7) 0.151(4) Uani 1 1 d U
F6 F 0.6210(14) -0.1039(12) 0.3783(9) 0.183(5) Uani 1 1 d U
C67 C 0.2881(19) 0.2429(15) 0.2362(9) 0.125(6) Uani 1 1 d DU
H67A H 0.3069 0.2788 0.1877 0.188 Uiso 1 1 calc R
H67B H 0.2142 0.2274 0.2446 0.188 Uiso 1 1 calc R
H67C H 0.3525 0.1711 0.2439 0.188 Uiso 1 1 calc R
C66 C 0.274(2) 0.3222(16) 0.2859(9) 0.129(6) Uani 1 1 d DU
N55 N 0.257(2) 0.3828(18) 0.3263(11) 0.192(8) Uani 1 1 d DU

loop_
_atom_site_aniso_label
_atom_site_aniso_U_11
_atom_site_aniso_U_22
_atom_site_aniso_U_33
_atom_site_aniso_U_23
_atom_site_aniso_U_13
_atom_site_aniso_U_12
Dy1 0.0377(3) 0.0416(3) 0.0383(3) -0.00694(17) -0.00809(18) -0.01508(19)
F7 0.073(5) 0.178(7) 0.175(7) -0.110(6) 0.009(5) -0.044(5)
F8 0.110(6) 0.145(6) 0.159(7) -0.023(5) -0.001(5) -0.095(5)
F9 0.068(5) 0.180(8) 0.144(7) -0.014(6) -0.046(5) -0.027(5)
O1 0.043(4) 0.044(3) 0.052(4) -0.006(3) -0.017(3) -0.016(3)
O2 0.045(4) 0.035(3) 0.056(4) -0.011(3) -0.020(3) -0.007(3)
O3 0.038(3) 0.057(4) 0.059(4) -0.022(3) -0.005(3) -0.017(3)
O4 0.036(3) 0.051(3) 0.046(3) -0.018(3) -0.007(3) -0.016(3)
O5 0.053(4) 0.060(4) 0.055(4) -0.017(3) 0.003(3) -0.033(3)
O6 0.046(4) 0.066(4) 0.041(3) -0.013(3) 0.000(3) -0.026(3)
N1 0.048(5) 0.049(4) 0.046(4) 0.000(3) -0.015(4) -0.017(4)
N2 0.048(5) 0.043(4) 0.058(5) -0.002(4) -0.019(4) -0.013(4)
N8 0.070(6) 0.068(6) 0.035(4) -0.012(4) 0.002(4) -0.007(5)
N9 0.052(5) 0.052(5) 0.070(6) 0.000(4) -0.018(5) -0.004(4)
N10 0.054(5) 0.059(5) 0.046(4) -0.016(4) -0.010(4) -0.019(4)
C2 0.028(4) 0.048(5) 0.038(4) -0.011(4) -0.003(4) -0.011(4)
C3 0.051(6) 0.036(5) 0.048(5) -0.012(4) -0.019(5) -0.005(4)
C4 0.050(5) 0.046(5) 0.034(4) -0.009(4) -0.010(4) -0.017(5)
C5 0.070(7) 0.050(6) 0.055(6) -0.007(5) -0.022(6) -0.024(5)
C6 0.082(9) 0.093(9) 0.072(8) 0.009(7) -0.045(7) -0.029(8)
C7 0.075(9) 0.105(10) 0.072(8) 0.003(7) -0.043(7) -0.031(8)
C8 0.073(8) 0.108(10) 0.070(7) -0.010(7) -0.028(7) -0.044(8)
C9 0.155(16) 0.044(7) 0.127(12) 0.003(7) -0.070(12) -0.021(8)
C10 0.076(8) 0.072(7) 0.061(6) -0.002(5) -0.021(6) -0.042(6)
C11 0.057(6) 0.044(5) 0.051(6) -0.006(4) -0.012(5) -0.006(5)
C12 0.119(13) 0.068(8) 0.103(10) 0.007(8) -0.064(10) -0.003(9)
C13 0.124(12) 0.044(6) 0.091(9) -0.006(6) -0.031(9) -0.030(7)
C14 0.077(8) 0.055(6) 0.069(7) -0.003(5) -0.021(6) -0.027(6)
C16 0.048(6) 0.040(5) 0.037(5) -0.002(4) -0.009(4) -0.008(4)
C17 0.045(6) 0.085(7) 0.052(6) -0.018(5) 0.003(5) -0.035(6)
C19 0.044(6) 0.068(6) 0.048(6) 0.000(5) -0.002(5) -0.030(5)
C20 0.078(8) 0.077(7) 0.047(6) -0.016(5) -0.009(6) -0.029(7)
C21 0.044(5) 0.053(6) 0.060(6) -0.022(5) -0.005(5) -0.019(5)
C23 0.036(5) 0.033(4) 0.044(5) -0.007(4) -0.005(4) -0.011(4)
C24 0.036(5) 0.039(5) 0.063(6) -0.007(4) -0.008(5) -0.010(4)
C25 0.040(5) 0.043(5) 0.038(4) -0.008(4) -0.006(4) -0.017(4)
C27 0.037(5) 0.055(5) 0.045(5) -0.007(4) -0.004(4) -0.015(4)
C28 0.049(6) 0.047(5) 0.042(5) -0.004(4) -0.016(4) -0.015(4)
C29 0.048(5) 0.040(5) 0.037(4) -0.002(4) -0.016(4) -0.008(4)
C30 0.050(6) 0.057(6) 0.048(5) -0.007(4) -0.014(5) -0.018(5)
C33 0.042(6) 0.074(7) 0.068(7) -0.011(6) -0.011(5) -0.020(5)
C34 0.060(7) 0.094(9) 0.080(8) -0.026(7) -0.027(7) -0.021(7)
C35 0.064(7) 0.070(7) 0.069(7) -0.013(5) -0.028(6) -0.031(6)
C89 0.163(17) 0.119(12) 0.042(7) -0.015(7) 0.013(8) -0.037(11)
C92 0.079(10) 0.148(15) 0.091(10) -0.060(10) 0.011(8) -0.068(10)
C93 0.041(6) 0.096(9) 0.103(10) -0.058(8) -0.003(6) -0.021(6)
C95 0.034(5) 0.040(5) 0.050(5) -0.001(4) -0.013(4) -0.004(4)
C101 0.061(7) 0.053(6) 0.056(6) -0.003(5) -0.023(5) -0.022(5)
C103 0.058(6) 0.055(6) 0.047(5) 0.001(4) -0.016(5) -0.025(5)
C104 0.055(6) 0.048(5) 0.042(5) 0.004(4) -0.018(5) -0.021(5)
C110 0.084(8) 0.062(6) 0.058(6) -0.010(5) -0.023(6) -0.037(6)
C111 0.061(7) 0.052(6) 0.053(6) 0.001(5) -0.019(5) -0.018(5)
C112 0.080(8) 0.083(8) 0.071(7) 0.001(6) -0.035(7) -0.046(7)
C113 0.064(7) 0.081(8) 0.070(7) 0.007(6) -0.035(6) -0.028(6)
C114 0.042(6) 0.056(6) 0.117(10) 0.007(6) -0.036(7) -0.012(5)
C115 0.058(9) 0.106(12) 0.189(18) 0.044(12) -0.048(11) -0.027(8)
C130 0.053(6) 0.049(5) 0.039(5) -0.004(4) -0.013(4) -0.008(5)
C133 0.057(6) 0.055(6) 0.051(6) -0.008(5) -0.006(5) -0.018(5)
C135 0.102(10) 0.076(8) 0.045(6) -0.019(6) -0.020(7) -0.010(8)
C136 0.102(11) 0.082(8) 0.075(8) -0.015(7) -0.030(8) -0.045(8)
C137 0.062(7) 0.053(6) 0.051(6) -0.009(5) -0.020(5) -0.006(5)
C138 0.107(11) 0.100(9) 0.060(7) -0.008(7) -0.016(7) -0.065(9)
C139 0.050(6) 0.065(6) 0.035(5) -0.010(4) -0.013(4) -0.010(5)
C140 0.074(9) 0.107(10) 0.062(7) -0.040(7) -0.002(6) -0.002(8)
C150 0.039(5) 0.064(6) 0.049(5) 0.005(5) -0.013(4) -0.016(5)
C151 0.138(14) 0.073(8) 0.063(7) -0.032(6) 0.003(8) -0.022(9)
C152 0.070(7) 0.084(8) 0.045(5) -0.023(5) -0.007(5) -0.028(6)
F1 0.112(5) 0.080(4) 0.099(5) -0.005(3) -0.054(4) -0.054(4)
F2 0.133(6) 0.070(4) 0.191(7) -0.011(5) -0.075(6) -0.040(5)
F3 0.156(7) 0.167(7) 0.111(6) -0.013(5) -0.003(5) -0.123(6)
F4 0.122(7) 0.196(8) 0.150(7) -0.058(6) 0.018(6) -0.110(6)
F5 0.150(8) 0.207(8) 0.154(7) -0.059(6) -0.025(6) -0.109(7)
F6 0.181(9) 0.142(7) 0.258(10) -0.024(7) -0.023(7) -0.109(7)
C67 0.148(10) 0.120(9) 0.122(9) -0.027(7) -0.019(8) -0.064(8)
C66 0.155(11) 0.122(9) 0.114(9) -0.017(8) -0.030(8) -0.050(8)
N55 0.221(13) 0.180(11) 0.186(11) -0.053(9) -0.056(9) -0.057(9)

loop_
_atom_type_symbol
_atom_type_description
_atom_type_scat_dispersion_real
_atom_type_scat_dispersion_imag
_atom_type_scat_source
C C 0.0033 0.0016 'International Tables Vol C Tables 4.2.6.8 and 6.1.1.4'
H H 0.0000 0.0000 'International Tables Vol C Tables 4.2.6.8 and 6.1.1.4'
Dy Dy -0.1892 4.4098 'International Tables Vol C Tables 4.2.6.8 and 6.1.1.4'
F F 0.0171 0.0103 'International Tables Vol C Tables 4.2.6.8 and 6.1.1.4'
N N 0.0061 0.0033 'International Tables Vol C Tables 4.2.6.8 and 6.1.1.4'
O O 0.0106 0.0060 'International Tables Vol C Tables 4.2.6.8 and 6.1.1.4'

loop_
_geom_angle_atom_site_label_1
_geom_angle_atom_site_label_2
_geom_angle_atom_site_label_3
_geom_angle
O2 Dy1 O3 112.9(2)
O2 Dy1 O6 85.5(2)
O3 Dy1 O6 139.9(2)
O2 Dy1 O4 75.3(2)
O3 Dy1 O4 72.4(2)
O6 Dy1 O4 147.6(2)
O2 Dy1 O1 72.6(2)
O3 Dy1 O1 76.4(2)
O6 Dy1 O1 75.9(2)
O4 Dy1 O1 121.0(2)
O2 Dy1 O5 78.3(2)
O3 Dy1 O5 143.6(2)
O6 Dy1 O5 72.8(2)
O4 Dy1 O5 77.8(2)
O1 Dy1 O5 138.4(2)
O2 Dy1 N2 144.4(2)
O3 Dy1 N2 81.2(2)
O6 Dy1 N2 104.8(2)
O4 Dy1 N2 78.7(2)
O1 Dy1 N2 142.8(2)
O5 Dy1 N2 72.7(3)
O2 Dy1 N1 150.7(2)
O3 Dy1 N1 74.7(2)
O6 Dy1 N1 73.4(2)
O4 Dy1 N1 132.4(2)
O1 Dy1 N1 82.5(2)
O5 Dy1 N1 113.1(2)
N2 Dy1 N1 62.9(2)
C4 O1 Dy1 132.2(6)
C2 O2 Dy1 137.6(5)
C24 O3 Dy1 133.3(6)
C23 O4 Dy1 138.2(6)
C19 O5 Dy1 133.8(7)
C16 O6 Dy1 137.7(6)
C10 N1 C150 119.1(9)
C10 N1 Dy1 119.2(6)
C150 N1 Dy1 121.7(6)
C14 N2 C11 117.8(9)
C14 N2 Dy1 119.6(7)
C11 N2 Dy1 122.6(7)
C133 N8 C137 109.8(8)
C133 N8 C140 123.7(11)
C137 N8 C140 126.0(11)
C101 N9 C103 108.7(8)
C101 N9 C114 129.0(10)
C103 N9 C114 121.7(10)
C27 N10 C28 109.0(8)
C27 N10 C152 124.7(9)
C28 N10 C152 126.0(9)
O2 C2 C3 121.1(8)
O2 C2 C95 116.9(8)
C3 C2 C95 122.0(8)
C4 C3 C2 123.3(8)
C4 C3 H3 118.4
C2 C3 H3 118.4
O1 C4 C3 128.6(9)
O1 C4 C5 113.2(8)
C3 C4 C5 118.1(8)
F1 C5 F2 105.7(9)
F1 C5 F3 105.6(10)
F2 C5 F3 103.0(10)
F1 C5 C4 114.7(8)
F2 C5 C4 115.3(10)
F3 C5 C4 111.4(9)
C7 C6 C150 120.1(12)
C7 C6 H6 120.0
C150 C6 H6 120.0
C8 C7 C6 119.8(11)
C8 C7 H7 120.1
C6 C7 H7 120.1
C7 C8 C10 119.4(13)
C7 C8 H8 120.3
C10 C8 H8 120.3
C12 C9 C13 119.4(12)
C12 C9 H9 120.3
C13 C9 H9 120.3
N1 C10 C8 121.0(11)
N1 C10 H10 119.5
C8 C10 H10 119.5
N2 C11 C12 120.4(11)
N2 C11 C150 116.1(8)
C12 C11 C150 123.5(10)
C9 C12 C11 120.3(13)
C9 C12 H12 119.9
C11 C12 H12 119.9
C9 C13 C14 117.5(13)
C9 C13 H13 121.2
C14 C13 H13 121.2
N2 C14 C13 124.4(11)
N2 C14 H14 117.8
C13 C14 H14 117.8
O6 C16 C17 123.6(9)
O6 C16 C130 116.3(9)
C17 C16 C130 120.1(9)
C16 C17 C19 122.3(9)
C16 C17 H17 118.8
C19 C17 H17 118.8
O5 C19 C17 129.6(10)
O5 C19 C92 112.9(10)
C17 C19 C92 117.5(10)
C138 C20 C139 118.5(11)
C138 C20 H20 120.7
C139 C20 H20 120.7
C24 C21 C23 121.5(9)
C24 C21 H21 119.3
C23 C21 H21 119.3
O4 C23 C21 122.6(8)
O4 C23 C25 117.6(8)
C21 C23 C25 119.8(8)
O3 C24 C21 130.6(9)
O3 C24 C93 111.9(9)
C21 C24 C93 117.4(9)
C27 C25 C29 106.0(8)
C27 C25 C23 126.3(9)
C29 C25 C23 127.7(8)
N10 C27 C25 110.0(9)
N10 C27 H27 125.0
C25 C27 H27 125.0
N10 C28 C35 129.1(9)
N10 C28 C29 107.5(8)
C35 C28 C29 123.5(9)
C28 C29 C30 117.5(9)
C28 C29 C25 107.5(8)
C30 C29 C25 135.0(9)
C33 C30 C29 119.9(10)
C33 C30 H30 120.1
C29 C30 H30 120.1
C30 C33 C34 120.4(11)
C30 C33 H33 119.8
C34 C33 H33 119.8
C35 C34 C33 122.7(12)
C35 C34 H34 118.6
C33 C34 H34 118.6
C34 C35 C28 116.0(10)
C34 C35 H35 122.0
C28 C35 H35 122.0
C140 C89 H89A 109.5
C140 C89 H89B 109.5
H89A C89 H89B 109.5
C140 C89 H89C 109.5
H89A C89 H89C 109.5
H89B C89 H89C 109.5
F5 C92 F6 100.8(14)
F5 C92 F4 105.9(14)
F6 C92 F4 105.7(16)
F5 C92 C19 114.1(14)
F6 C92 C19 112.8(13)
F4 C92 C19 116.1(12)
F9 C93 F8 101.4(11)
F9 C93 F7 111.2(11)
F8 C93 F7 103.6(12)
F9 C93 C24 112.3(11)
F8 C93 C24 112.3(11)
F7 C93 C24 114.8(10)
C101 C95 C104 105.9(8)
C101 C95 C2 128.3(9)
C104 C95 C2 125.8(8)
N9 C101 C95 112.6(10)
N9 C101 H101 123.7
C95 C101 H101 123.7
C113 C103 N9 130.9(10)
C113 C103 C104 123.3(10)
N9 C103 C104 105.8(9)
C111 C104 C103 118.0(9)
C111 C104 C95 135.0(9)
C103 C104 C95 107.0(8)
C112 C110 C111 122.0(10)
C112 C110 H110 119.0
C111 C110 H110 119.0
C110 C111 C104 118.7(9)
C110 C111 H111 120.6
C104 C111 H111 120.6
C110 C112 C113 119.9(10)
C110 C112 H112 120.1
C113 C112 H112 120.1
C103 C113 C112 118.1(10)
C103 C113 H113 120.9
C112 C113 H113 120.9
C115 C114 N9 115.0(10)
C115 C114 H412 108.5
N9 C114 H412 108.5
C115 C114 H411 108.5
N9 C114 H411 108.5
H412 C114 H411 107.5
C114 C115 H11A 109.5
C114 C115 H11B 109.5
H11A C115 H11B 109.5
C114 C115 H11C 109.5
H11A C115 H11C 109.5
H11B C115 H11C 109.5
C133 C130 C139 106.4(9)
C133 C130 C16 125.1(10)
C139 C130 C16 128.3(9)
N8 C133 C130 109.5(10)
N8 C133 H133 125.2
C130 C133 H133 125.2
C136 C135 C137 117.3(11)
C136 C135 H135 121.3
C137 C135 H135 121.3
C138 C136 C135 121.7(12)
C138 C136 H136 119.2
C135 C136 H136 119.2
C135 C137 N8 130.5(11)
C135 C137 C139 122.5(12)
N8 C137 C139 107.0(10)
C136 C138 C20 122.0(13)
C136 C138 H138 119.0
C20 C138 H138 119.0
C137 C139 C20 117.9(11)
C137 C139 C130 107.2(10)
C20 C139 C130 134.8(9)
N8 C140 C89 111.4(10)
N8 C140 H141 109.3
C89 C140 H141 109.3
N8 C140 H142 109.3
C89 C140 H142 109.3
H141 C140 H142 108.0
N1 C150 C6 120.6(11)
N1 C150 C11 116.4(8)
C6 C150 C11 122.9(10)
C152 C151 H15A 109.5
C152 C151 H15B 109.5
H15A C151 H15B 109.5
C152 C151 H15C 109.5
H15A C151 H15C 109.5
H15B C151 H15C 109.5
N10 C152 C151 112.4(8)
N10 C152 H151 109.1
C151 C152 H151 109.1
N10 C152 H152 109.1
C151 C152 H152 109.1
H151 C152 H152 107.9
C66 C67 H67A 109.5
C66 C67 H67B 109.5
H67A C67 H67B 109.5
C66 C67 H67C 109.5
H67A C67 H67C 109.5
H67B C67 H67C 109.5
N55 C66 C67 177(3)

loop_
_geom_bond_atom_site_label_1
_geom_bond_atom_site_label_2
_geom_bond_distance
Dy1 O2 2.322(5)
Dy1 O3 2.323(6)
Dy1 O6 2.324(6)
Dy1 O4 2.327(6)
Dy1 O1 2.329(6)
Dy1 O5 2.338(7)
Dy1 N2 2.566(7)
Dy1 N1 2.580(7)
F7 C93 1.314(14)
F8 C93 1.300(16)
F9 C93 1.299(15)
O1 C4 1.274(10)
O2 C2 1.268(10)
O3 C24 1.261(11)
O4 C23 1.261(10)
O5 C19 1.225(11)
O6 C16 1.275(11)
N1 C10 1.322(13)
N1 C150 1.347(12)
N2 C14 1.326(14)
N2 C11 1.343(12)
N8 C133 1.346(14)
N8 C137 1.397(15)
N8 C140 1.464(14)
N9 C101 1.319(13)
N9 C103 1.413(14)
N9 C114 1.482(12)
N10 C27 1.369(13)
N10 C28 1.373(13)
N10 C152 1.473(12)
C2 C3 1.433(13)
C2 C95 1.458(12)
C3 C4 1.357(13)
C3 H3 0.9300
C4 C5 1.502(14)
C5 F1 1.288(11)
C5 F2 1.318(13)
C5 F3 1.323(14)
C6 C7 1.343(19)
C6 C150 1.372(15)
C6 H6 0.9300
C7 C8 1.334(18)
C7 H7 0.9300
C8 C10 1.394(15)
C8 H8 0.9300
C9 C12 1.36(2)
C9 C13 1.36(2)
C9 H9 0.9300
C10 H10 0.9300
C11 C12 1.396(15)
C11 C150 1.494(15)
C12 H12 0.9300
C13 C14 1.379(15)
C13 H13 0.9300
C14 H14 0.9300
C16 C17 1.379(14)
C16 C130 1.479(13)
C17 C19 1.396(15)
C17 H17 0.9300
C19 C92 1.494(18)
C20 C138 1.374(17)
C20 C139 1.411(16)
C20 H20 0.9300
C21 C24 1.345(14)
C21 C23 1.432(13)
C21 H21 0.9300
C23 C25 1.461(12)
C24 C93 1.539(15)
C25 C27 1.378(12)
C25 C29 1.428(13)
C27 H27 0.9300
C28 C35 1.399(14)
C28 C29 1.408(13)
C29 C30 1.412(13)
C30 C33 1.353(15)
C30 H30 0.9300
C33 C34 1.413(16)
C33 H33 0.9300
C34 C35 1.360(17)
C34 H34 0.9300
C35 H35 0.9300
C89 C140 1.479(19)
C89 H89A 0.9600
C89 H89B 0.9600
C89 H89C 0.9600
C92 F5 1.295(17)
C92 F6 1.32(2)
C92 F4 1.330(16)
C95 C101 1.353(13)
C95 C104 1.434(14)
C101 H101 0.9300
C103 C113 1.338(15)
C103 C104 1.419(13)
C104 C111 1.397(14)
C110 C112 1.376(16)
C110 C111 1.382(15)
C110 H110 0.9300
C111 H111 0.9300
C112 C113 1.412(17)
C112 H112 0.9300
C113 H113 0.9300
C114 C115 1.427(19)
C114 H412 0.9700
C114 H411 0.9700
C115 H11A 0.9600
C115 H11B 0.9600
C115 H11C 0.9600
C130 C133 1.393(14)
C130 C139 1.434(15)
C133 H133 0.9300
C135 C136 1.374(19)
C135 C137 1.384(17)
C135 H135 0.9300
C136 C138 1.358(18)
C136 H136 0.9300
C137 C139 1.402(14)
C138 H138 0.9300
C140 H141 0.9700
C140 H142 0.9700
C151 C152 1.484(16)
C151 H15A 0.9600
C151 H15B 0.9600
C151 H15C 0.9600
C152 H151 0.9700
C152 H152 0.9700
C67 C66 1.477(10)
C67 H67A 0.9600
C67 H67B 0.9600
C67 H67C 0.9600
C66 N55 1.145(10)
